data_4348739
loop_
_publ_author_name
'Zhao, Wen-Ping'
'Shi, Chao'
'Stroppa, Alessandro'
'Di Sante, Domenico'
'Cimpoesu, Fanica'
'Zhang, Wen'

_publ_section_title
;
 Lone-Pair-Electron-Driven Ionic Displacements in a Ferroelectric
 Metal-Organic Hybrid.
;
_journal_issue 20
_journal_name_full 'Inorganic chemistry'
_journal_page_first 10337
_journal_page_last 10342
_journal_paper_doi 10.1021/acs.inorgchem.6b01545
_journal_volume 55
_journal_year 2016
_chemical_formula_moiety 'C5 H16 N2, Cl5 Sb'
_chemical_formula_sum 'C5 H16 Cl5 N2 Sb'
_chemical_formula_weight 403.20
_space_group_IT_number 7
_space_group_name_Hall 'P -2yc'
_space_group_name_H-M_alt 'P 1 c 1'
_symmetry_cell_setting monoclinic
_symmetry_space_group_name_Hall 'P -2yc'
_symmetry_space_group_name_H-M 'P 1 c 1'
_atom_sites_solution_hydrogens geom
_atom_sites_solution_primary direct
_atom_sites_solution_secondary difmap
_audit_creation_method SHELXL-97
_cell_angle_alpha 90.00
_cell_angle_beta 118.317(13)
_cell_angle_gamma 90.00
_cell_formula_units_Z 4
_cell_length_a 7.6816(7)
_cell_length_b 14.5454(18)
_cell_length_c 13.974(2)
_cell_measurement_reflns_used 9069
_cell_measurement_temperature 113(2)
_cell_measurement_theta_max 27.50
_cell_measurement_theta_min 3.20
_cell_volume 1374.5(3)
_computing_cell_refinement 'CrystalClear (Rigaku, 2005)'
_computing_data_collection 'CrystalClear (Rigaku, 2005)'
_computing_data_reduction 'CrystalClear (Rigaku, 2005)'
_computing_structure_refinement 'SHELXL-97 (Sheldrick, 2008)'
_computing_structure_solution 'SHELXS-97 (Sheldrick, 2008)'
_diffrn_ambient_temperature 113(2)
_diffrn_detector_area_resol_mean 28.5714
_diffrn_measured_fraction_theta_full 0.981
_diffrn_measured_fraction_theta_max 0.981
_diffrn_measurement_device
;
Saturn724+ (4x4 bin mode)
;
_diffrn_measurement_method CCD_Profile_fitting
_diffrn_radiation_detector CCD
_diffrn_radiation_monochromator 'Graphite Monochromator'
_diffrn_radiation_source 'Sealed Tube'
_diffrn_radiation_type MoK\a
_diffrn_radiation_wavelength 0.71073
_diffrn_reflns_av_R_equivalents 0.0274
_diffrn_reflns_av_sigmaI/netI 0.0251
_diffrn_reflns_limit_h_max 8
_diffrn_reflns_limit_h_min -9
_diffrn_reflns_limit_k_max 18
_diffrn_reflns_limit_k_min -18
_diffrn_reflns_limit_l_max 18
_diffrn_reflns_limit_l_min -16
_diffrn_reflns_number 19321
_diffrn_reflns_theta_full 27.48
_diffrn_reflns_theta_max 27.48
_diffrn_reflns_theta_min 2.80
_exptl_absorpt_coefficient_mu 2.944
_exptl_absorpt_correction_T_max 1.0000
_exptl_absorpt_correction_T_min 0.4887
_exptl_absorpt_correction_type multi-scan
_exptl_absorpt_process_details 'CrystalClear (Rigaku, 2005)'
_exptl_crystal_colour colorless
_exptl_crystal_density_diffrn 1.948
_exptl_crystal_density_method 'not measured'
_exptl_crystal_description block
_exptl_crystal_F_000 784
_exptl_crystal_size_max 0.2
_exptl_crystal_size_mid 0.2
_exptl_crystal_size_min 0.2
_refine_diff_density_max 0.555
_refine_diff_density_min -0.473
_refine_diff_density_rms 0.067
_refine_ls_abs_structure_details 'Flack H D (1983), Acta Cryst. A39, 876-881'
_refine_ls_abs_structure_Flack 0.51(2)
_refine_ls_extinction_method none
_refine_ls_goodness_of_fit_ref 1.038
_refine_ls_hydrogen_treatment constr
_refine_ls_matrix_type full
_refine_ls_number_parameters 242
_refine_ls_number_reflns 5181
_refine_ls_number_restraints 2
_refine_ls_restrained_S_all 1.038
_refine_ls_R_factor_all 0.0189
_refine_ls_R_factor_gt 0.0177
_refine_ls_shift/su_max 0.002
_refine_ls_shift/su_mean 0.001
_refine_ls_structure_factor_coef Fsqd
_refine_ls_weighting_details 'calc w=1/[\s^2^(Fo^2^)+(0.0180P)^2^+0.0000P] where P=(Fo^2^+2Fc^2^)/3'
_refine_ls_weighting_scheme calc
_refine_ls_wR_factor_gt 0.0367
_refine_ls_wR_factor_ref 0.0371
_reflns_number_gt 4990
_reflns_number_total 5181
_reflns_threshold_expression >2sigma(I)
_cod_data_source_file ic6b01545_si_002.cif
_cod_data_source_block 113K
_cod_depositor_comments
;
The following automatic conversions were performed:

data item '_exptl_absorpt_correction_type' value 'Multi-scan' was
changed to 'multi-scan' in accordance with the
/home/saulius/struct/COD-crude-data/automatic-downloads/DataCite-retrospective/ACS/depositions/lib/dictionaries/cif_core.dic
dictionary named 'cif_core.dic' version 2.4.2 last updated on
2011-04-26.

Automatic conversion script
Id: cif_fix_values 6909 2019-04-08 15:41:33Z antanas 
;
_cod_original_sg_symbol_H-M 'P c'
_cod_database_code 4348739

loop_
_symmetry_equiv_pos_as_xyz
'x, y, z'
'x, -y, z+1/2'

loop_
_atom_site_label
_atom_site_type_symbol
_atom_site_fract_x
_atom_site_fract_y
_atom_site_fract_z
_atom_site_U_iso_or_equiv
_atom_site_adp_type
_atom_site_occupancy
_atom_site_symmetry_multiplicity
_atom_site_calc_flag
_atom_site_refinement_flags
C1 C 0.4966(8) 0.4808(4) 0.8459(5) 0.0177(11) Uani 1 1 d .
H1A H 0.3889 0.4829 0.8636 0.021 Uiso 1 1 calc R
H1B H 0.4570 0.4410 0.7833 0.021 Uiso 1 1 calc R
C2 C 0.5360(7) 0.5779(3) 0.8175(4) 0.0155(10) Uani 1 1 d .
H2A H 0.5680 0.6193 0.8780 0.019 Uiso 1 1 calc R
H2B H 0.6464 0.5770 0.8020 0.019 Uiso 1 1 calc R
C3 C 0.3496(8) 0.6097(3) 0.7183(4) 0.0151(11) Uani 1 1 d .
H3A H 0.3159 0.5654 0.6603 0.018 Uiso 1 1 calc R
H3B H 0.2418 0.6109 0.7360 0.018 Uiso 1 1 calc R
C4 C 0.1887(8) 0.7193(4) 0.5714(4) 0.0200(11) Uani 1 1 d .
H4A H 0.0730 0.7174 0.5810 0.030 Uiso 1 1 calc R
H4B H 0.1798 0.6724 0.5209 0.030 Uiso 1 1 calc R
H4C H 0.1978 0.7785 0.5436 0.030 Uiso 1 1 calc R
C5 C 0.3944(8) 0.7780(3) 0.7553(4) 0.0203(11) Uani 1 1 d .
H5A H 0.4092 0.8355 0.7263 0.030 Uiso 1 1 calc R
H5B H 0.5103 0.7661 0.8232 0.030 Uiso 1 1 calc R
H5C H 0.2808 0.7807 0.7668 0.030 Uiso 1 1 calc R
C6 C -0.0074(8) 1.0222(3) 0.8305(4) 0.0160(11) Uani 1 1 d .
H6A H 0.0165 1.0619 0.8914 0.019 Uiso 1 1 calc R
H6B H 0.1083 1.0245 0.8197 0.019 Uiso 1 1 calc R
C7 C -0.0389(7) 0.9251(3) 0.8564(4) 0.0143(10) Uani 1 1 d .
H7A H -0.0630 0.8849 0.7959 0.017 Uiso 1 1 calc R
H7B H -0.1530 0.9224 0.8687 0.017 Uiso 1 1 calc R
C8 C 0.1438(8) 0.8941(3) 0.9572(4) 0.0155(10) Uani 1 1 d .
H8A H 0.2546 0.8939 0.9420 0.019 Uiso 1 1 calc R
H8B H 0.1727 0.9383 1.0147 0.019 Uiso 1 1 calc R
C9 C 0.1021(8) 0.7246(3) 0.9194(4) 0.0227(11) Uani 1 1 d .
H9A H -0.0107 0.7369 0.8503 0.034 Uiso 1 1 calc R
H9B H 0.0830 0.6675 0.9476 0.034 Uiso 1 1 calc R
H9C H 0.2184 0.7205 0.9105 0.034 Uiso 1 1 calc R
C10 C 0.3037(8) 0.7820(4) 1.1043(4) 0.0181(10) Uani 1 1 d .
H10A H 0.4209 0.7839 1.0962 0.027 Uiso 1 1 calc R
H10B H 0.2912 0.7223 1.1296 0.027 Uiso 1 1 calc R
H10C H 0.3125 0.8277 1.1559 0.027 Uiso 1 1 calc R
Cl1 Cl 0.2723(3) 0.24619(14) 0.84793(14) 0.0310(3) Uani 1 1 d .
Cl2 Cl 0.7501(2) 0.25497(11) 0.82952(14) 0.01712(17) Uani 1 1 d .
Cl3 Cl 0.93421(19) 0.06391(8) 1.07621(11) 0.0188(3) Uani 1 1 d .
Cl4 Cl 0.46276(18) 0.07502(8) 1.06290(10) 0.0147(2) Uani 1 1 d .
Cl5 Cl 0.72821(17) 0.29226(8) 1.12559(10) 0.0161(2) Uani 1 1 d .
Cl6 Cl 0.48713(19) 0.02851(8) 0.82230(11) 0.0170(3) Uani 1 1 d .
Cl7 Cl 0.57887(19) 0.42721(8) 0.60604(11) 0.0168(2) Uani 1 1 d .
Cl8 Cl 1.03417(18) 0.43057(8) 0.60256(11) 0.0158(2) Uani 1 1 d .
Cl9 Cl 1.01092(19) 0.47424(8) 0.85013(11) 0.0172(3) Uani 1 1 d .
Cl10 Cl 0.76116(18) 0.21142(8) 0.54874(10) 0.0156(2) Uani 1 1 d .
N1 N 0.6779(6) 0.4420(3) 0.9406(3) 0.0174(9) Uani 1 1 d .
H1C H 0.7634 0.4237 0.9184 0.026 Uiso 1 1 calc R
H1D H 0.6439 0.3943 0.9681 0.026 Uiso 1 1 calc R
H1E H 0.7338 0.4851 0.9915 0.026 Uiso 1 1 calc R
N2 N 0.3680(6) 0.7034(3) 0.6779(3) 0.0132(9) Uani 1 1 d .
H2C H 0.4753 0.7029 0.6666 0.016 Uiso 1 1 calc R
N3 N -0.1814(6) 1.0558(3) 0.7318(3) 0.0169(9) Uani 1 1 d .
H3C H -0.1934 1.0244 0.6744 0.025 Uiso 1 1 calc R
H3D H -0.1661 1.1152 0.7226 0.025 Uiso 1 1 calc R
H3E H -0.2896 1.0481 0.7390 0.025 Uiso 1 1 calc R
N4 N 0.1269(6) 0.8008(3) 0.9970(3) 0.0122(8) Uani 1 1 d .
H4D H 0.0185 0.8010 1.0074 0.015 Uiso 1 1 calc R
Sb1 Sb 0.60962(2) 0.153027(18) 0.963727(14) 0.01018(7) Uani 1 1 d .
Sb2 Sb 0.89751(2) 0.348651(18) 0.710418(14) 0.00993(7) Uani 1 1 d .

loop_
_atom_site_aniso_label
_atom_site_aniso_U_11
_atom_site_aniso_U_22
_atom_site_aniso_U_33
_atom_site_aniso_U_23
_atom_site_aniso_U_13
_atom_site_aniso_U_12
C1 0.012(2) 0.017(2) 0.018(3) 0.0031(18) 0.003(2) 0.0020(16)
C2 0.015(3) 0.012(2) 0.018(3) 0.0012(18) 0.007(2) -0.0023(19)
C3 0.015(2) 0.013(2) 0.016(2) 0.0006(18) 0.006(2) -0.0020(17)
C4 0.021(3) 0.020(2) 0.013(2) 0.006(2) 0.003(2) 0.003(2)
C5 0.033(3) 0.012(2) 0.014(2) -0.0030(18) 0.009(2) -0.003(2)
C6 0.019(3) 0.011(2) 0.018(3) -0.0023(17) 0.009(2) -0.0039(16)
C7 0.016(3) 0.014(2) 0.011(2) -0.0033(18) 0.005(2) 0.0001(19)
C8 0.015(2) 0.013(2) 0.019(2) 0.0000(19) 0.008(2) -0.0021(17)
C9 0.043(3) 0.013(2) 0.014(2) -0.0015(18) 0.015(2) -0.002(2)
C10 0.018(2) 0.019(2) 0.015(2) -0.003(2) 0.006(2) -0.003(2)
Cl1 0.0331(6) 0.0420(5) 0.0259(6) 0.0080(4) 0.0207(6) 0.0159(4)
Cl2 0.0187(3) 0.0156(3) 0.0196(4) -0.0025(3) 0.0112(3) -0.0029(2)
Cl3 0.0169(6) 0.0221(5) 0.0200(6) 0.0022(4) 0.0110(5) 0.0005(4)
Cl4 0.0149(6) 0.0156(5) 0.0153(5) 0.0024(4) 0.0085(5) 0.0001(4)
Cl5 0.0179(6) 0.0169(5) 0.0158(6) -0.0003(4) 0.0098(5) -0.0020(4)
Cl6 0.0191(7) 0.0162(6) 0.0183(7) -0.0052(5) 0.0109(6) -0.0027(4)
Cl7 0.0142(5) 0.0178(5) 0.0196(6) 0.0033(4) 0.0092(5) 0.0017(4)
Cl8 0.0168(6) 0.0151(5) 0.0195(6) 0.0007(4) 0.0120(5) -0.0027(4)
Cl9 0.0178(7) 0.0153(6) 0.0201(7) -0.0054(5) 0.0103(6) -0.0026(4)
Cl10 0.0178(6) 0.0144(5) 0.0162(6) -0.0017(4) 0.0094(5) -0.0023(4)
N1 0.020(2) 0.015(2) 0.017(2) -0.0013(17) 0.0091(18) 0.0004(17)
N2 0.012(2) 0.0146(18) 0.015(2) 0.0035(14) 0.0080(18) -0.0003(15)
N3 0.026(2) 0.0086(18) 0.019(2) 0.0021(16) 0.0125(19) 0.0020(17)
N4 0.016(2) 0.0119(17) 0.0082(18) -0.0032(13) 0.0055(17) -0.0022(15)
Sb1 0.01229(16) 0.00901(14) 0.01094(15) 0.00110(11) 0.00691(13) 0.00057(12)
Sb2 0.01142(16) 0.00895(14) 0.01033(15) 0.00030(11) 0.00589(13) 0.00021(11)

loop_
_atom_type_symbol
_atom_type_description
_atom_type_scat_dispersion_real
_atom_type_scat_dispersion_imag
_atom_type_scat_source
C C 0.0033 0.0016 'International Tables Vol C Tables 4.2.6.8 and 6.1.1.4'
H H 0.0000 0.0000 'International Tables Vol C Tables 4.2.6.8 and 6.1.1.4'
N N 0.0061 0.0033 'International Tables Vol C Tables 4.2.6.8 and 6.1.1.4'
Cl Cl 0.1484 0.1585 'International Tables Vol C Tables 4.2.6.8 and 6.1.1.4'
Sb Sb -0.5866 1.5461 'International Tables Vol C Tables 4.2.6.8 and 6.1.1.4'

loop_
_geom_angle_atom_site_label_1
_geom_angle_atom_site_label_2
_geom_angle_atom_site_label_3
_geom_angle
N1 C1 C2 111.0(4)
N1 C1 H1A 109.4
C2 C1 H1A 109.4
N1 C1 H1B 109.4
C2 C1 H1B 109.4
H1A C1 H1B 108.0
C3 C2 C1 107.5(4)
C3 C2 H2A 110.2
C1 C2 H2A 110.2
C3 C2 H2B 110.2
C1 C2 H2B 110.2
H2A C2 H2B 108.5
N2 C3 C2 113.7(4)
N2 C3 H3A 108.8
C2 C3 H3A 108.8
N2 C3 H3B 108.8
C2 C3 H3B 108.8
H3A C3 H3B 107.7
N2 C4 H4A 109.5
N2 C4 H4B 109.5
H4A C4 H4B 109.5
N2 C4 H4C 109.5
H4A C4 H4C 109.5
H4B C4 H4C 109.5
N2 C5 H5A 109.5
N2 C5 H5B 109.5
H5A C5 H5B 109.5
N2 C5 H5C 109.5
H5A C5 H5C 109.5
H5B C5 H5C 109.5
N3 C6 C7 110.9(4)
N3 C6 H6A 109.5
C7 C6 H6A 109.5
N3 C6 H6B 109.5
C7 C6 H6B 109.5
H6A C6 H6B 108.0
C6 C7 C8 108.6(4)
C6 C7 H7A 110.0
C8 C7 H7A 110.0
C6 C7 H7B 110.0
C8 C7 H7B 110.0
H7A C7 H7B 108.3
N4 C8 C7 114.3(4)
N4 C8 H8A 108.7
C7 C8 H8A 108.7
N4 C8 H8B 108.7
C7 C8 H8B 108.7
H8A C8 H8B 107.6
N4 C9 H9A 109.5
N4 C9 H9B 109.5
H9A C9 H9B 109.5
N4 C9 H9C 109.5
H9A C9 H9C 109.5
H9B C9 H9C 109.5
N4 C10 H10A 109.5
N4 C10 H10B 109.5
H10A C10 H10B 109.5
N4 C10 H10C 109.5
H10A C10 H10C 109.5
H10B C10 H10C 109.5
C1 N1 H1C 109.5
C1 N1 H1D 109.5
H1C N1 H1D 109.5
C1 N1 H1E 109.5
H1C N1 H1E 109.5
H1D N1 H1E 109.5
C5 N2 C4 111.0(4)
C5 N2 C3 113.2(4)
C4 N2 C3 108.0(4)
C5 N2 H2C 108.2
C4 N2 H2C 108.2
C3 N2 H2C 108.2
C6 N3 H3C 109.5
C6 N3 H3D 109.5
H3C N3 H3D 109.5
C6 N3 H3E 109.5
H3C N3 H3E 109.5
H3D N3 H3E 109.5
C8 N4 C10 110.0(4)
C8 N4 C9 113.9(4)
C10 N4 C9 109.4(4)
C8 N4 H4D 107.8
C10 N4 H4D 107.8
C9 N4 H4D 107.8
Cl4 Sb1 Cl6 90.58(4)
Cl4 Sb1 Cl3 89.65(4)
Cl6 Sb1 Cl3 90.58(5)
Cl4 Sb1 Cl1 90.17(5)
Cl6 Sb1 Cl1 89.74(6)
Cl3 Sb1 Cl1 179.63(6)
Cl4 Sb1 Cl5 86.53(4)
Cl6 Sb1 Cl5 176.59(4)
Cl3 Sb1 Cl5 91.19(4)
Cl1 Sb1 Cl5 88.48(5)
Cl7 Sb2 Cl9 90.22(5)
Cl7 Sb2 Cl8 90.31(5)
Cl9 Sb2 Cl8 91.83(4)
Cl7 Sb2 Cl2 90.53(5)
Cl9 Sb2 Cl2 88.89(5)
Cl8 Sb2 Cl2 178.89(4)
Cl7 Sb2 Cl10 88.09(4)
Cl9 Sb2 Cl10 178.19(4)
Cl8 Sb2 Cl10 87.54(4)
Cl2 Sb2 Cl10 91.77(4)

loop_
_geom_bond_atom_site_label_1
_geom_bond_atom_site_label_2
_geom_bond_distance
C1 N1 1.504(7)
C1 C2 1.536(7)
C1 H1A 0.9700
C1 H1B 0.9700
C2 C3 1.518(7)
C2 H2A 0.9700
C2 H2B 0.9700
C3 N2 1.507(6)
C3 H3A 0.9700
C3 H3B 0.9700
C4 N2 1.490(6)
C4 H4A 0.9600
C4 H4B 0.9600
C4 H4C 0.9600
C5 N2 1.476(6)
C5 H5A 0.9600
C5 H5B 0.9600
C5 H5C 0.9600
C6 N3 1.476(7)
C6 C7 1.506(6)
C6 H6A 0.9700
C6 H6B 0.9700
C7 C8 1.511(7)
C7 H7A 0.9700
C7 H7B 0.9700
C8 N4 1.495(6)
C8 H8A 0.9700
C8 H8B 0.9700
C9 N4 1.499(6)
C9 H9A 0.9600
C9 H9B 0.9600
C9 H9C 0.9600
C10 N4 1.495(6)
C10 H10A 0.9600
C10 H10B 0.9600
C10 H10C 0.9600
Cl1 Sb1 2.6814(17)
Cl2 Sb2 2.7745(16)
Cl3 Sb1 2.5787(14)
Cl4 Sb1 2.4421(12)
Cl5 Sb1 2.8448(13)
Cl6 Sb1 2.5115(13)
Cl7 Sb2 2.4571(14)
Cl8 Sb2 2.5089(13)
Cl9 Sb2 2.5088(13)
Cl10 Sb2 2.8180(13)
N1 H1C 0.8900
N1 H1D 0.8900
N1 H1E 0.8900
N2 H2C 0.9100
N3 H3C 0.8900
N3 H3D 0.8900
N3 H3E 0.8900
N4 H4D 0.9100

loop_
_geom_hbond_atom_site_label_D
_geom_hbond_atom_site_label_H
_geom_hbond_atom_site_label_A
_geom_hbond_distance_DH
_geom_hbond_distance_HA
_geom_hbond_distance_DA
_geom_hbond_angle_DHA
_geom_hbond_site_symmetry_A
N1 H1C Cl9 0.89 2.61 3.381(5) 146.2 .
N1 H1C Cl2 0.89 2.73 3.307(4) 123.6 .
N1 H1D Cl5 0.89 2.47 3.260(4) 147.7 .
N1 H1E Cl8 0.89 2.42 3.189(4) 145.3 2_565
N1 H1E Cl7 0.89 2.72 3.348(4) 128.3 2_565
N2 H2C Cl5 0.91 2.27 3.181(4) 175.4 2_564
N3 H3C Cl3 0.89 2.40 3.222(4) 153.4 2_464
N3 H3C Cl4 0.89 2.75 3.247(4) 116.2 2_464
N3 H3D Cl10 0.89 2.62 3.285(4) 131.8 1_465
N3 H3D Cl2 0.89 2.77 3.349(4) 123.6 1_465
N3 H3E Cl6 0.89 2.50 3.361(5) 161.5 1_465
N4 H4D Cl10 0.91 2.31 3.221(5) 173.5 2_465

loop_
_geom_torsion_atom_site_label_1
_geom_torsion_atom_site_label_2
_geom_torsion_atom_site_label_3
_geom_torsion_atom_site_label_4
_geom_torsion
N1 C1 C2 C3 177.3(4)
C1 C2 C3 N2 -177.9(4)
N3 C6 C7 C8 179.5(4)
C6 C7 C8 N4 175.7(4)
C2 C3 N2 C5 -65.7(5)
C2 C3 N2 C4 171.0(4)
C7 C8 N4 C10 -172.6(4)
C7 C8 N4 C9 64.2(5)
